data_2101554
loop_
_publ_author_name
'Brock, C. P.'
'DeLaLuz, P. J.'
'Golinski, M.'
'Lloyd, M. A.'
'Vanaman, T. C.'
'Watt, D. S.'

_publ_section_title
;
 Planarity of nitro-substituted phenothiazines
;
_journal_issue 4
_journal_name_full 'Acta Crystallographica Section B'
_journal_page_first 713
_journal_page_last 719
_journal_paper_doi 10.1107/S0108768196000201
_journal_volume 52
_journal_year 1996
_chemical_formula_moiety 'C16 H15 Cl N2 O2 S'
_chemical_formula_sum 'C16 H15 Cl N2 O2 S'
_chemical_formula_weight 334.82
_chemical_melting_point 360.9(8)
_chemical_name_systematic
;
10-(4-chlorobutyl)-3-nitrophenothiazine
;
_space_group_IT_number 14
_symmetry_cell_setting monoclinic
_symmetry_space_group_name_Hall '-P 2ybc'
_symmetry_space_group_name_H-M 'P 1 21/c 1'
_cell_angle_alpha 90.
_cell_angle_beta 104.004(6)
_cell_angle_gamma 90.
_cell_formula_units_Z 4
_cell_length_a 9.3191(5)
_cell_length_b 18.4382(11)
_cell_length_c 9.2060(9)
_cell_measurement_reflns_used 22
_cell_measurement_temperature 295(2)
_cell_measurement_theta_max 12.8
_cell_measurement_theta_min 10.9
_cell_volume 1534.8(2)
_computing_cell_refinement 'CAD4-VAX (ENRAF-Nonius, 1988)'
_computing_data_collection 'CAD4-VAX (ENRAF-Nonius, 1988)'
_computing_structure_refinement 'SHELXL-93 (Sheldrick, 1993)'
_computing_structure_solution 'SHELXTL PC (Sheldrick, 1990)'
_diffrn_ambient_temperature 295(2)
_diffrn_measurement_device 'ENRAF-Nonius CAD4-VAX diffractometer'
_diffrn_measurement_method '\w/2\q scans'
_diffrn_radiation_monochromator graphite
_diffrn_radiation_type 'Mo K\a'
_diffrn_radiation_wavelength 0.71073
_diffrn_reflns_av_sigmaI/netI 0.0865
_diffrn_reflns_limit_h_max 11
_diffrn_reflns_limit_h_min -12
_diffrn_reflns_limit_k_max 23
_diffrn_reflns_limit_k_min 0
_diffrn_reflns_limit_l_max 11
_diffrn_reflns_limit_l_min 0
_diffrn_reflns_number 3503
_diffrn_reflns_theta_max 27.49
_diffrn_reflns_theta_min 2.21
_diffrn_standards_decay_% <1
_diffrn_standards_interval_time 60
_diffrn_standards_number 3
_exptl_absorpt_coefficient_mu 0.384
_exptl_absorpt_correction_type none
_exptl_crystal_colour 'bright red'
_exptl_crystal_density_diffrn 1.449
_exptl_crystal_description
;
Laths elongated along c; short dimension is a.  Major faces are {100},
{010}, and {011}.
;
_exptl_crystal_F_000 696
_exptl_crystal_size_max 0.58
_exptl_crystal_size_mid 0.25
_exptl_crystal_size_min 0.11
_refine_diff_density_max 0.37
_refine_diff_density_min -0.25
_refine_ls_extinction_method none
_refine_ls_goodness_of_fit_all 1.025
_refine_ls_goodness_of_fit_obs 1.16
_refine_ls_hydrogen_treatment refall
_refine_ls_matrix_type full
_refine_ls_number_parameters 259
_refine_ls_number_reflns 3503
_refine_ls_number_restraints 0
_refine_ls_R_factor_all 0.1554
_refine_ls_R_factor_obs 0.042
_refine_ls_shift/esd_max -0.08
_refine_ls_shift/esd_mean 0.006
_refine_ls_structure_factor_coef Fsqd
_refine_ls_weighting_details 'w=1/[\s^2^(Fo^2^)+(0.0611P)^2^+0.2296P] where P=(Fo^2^+2Fc^2^)/3'
_refine_ls_weighting_scheme calc
_refine_ls_wR_factor_all 0.1351
_refine_ls_wR_factor_obs 0.101
_reflns_number_observed 1667
_reflns_number_total 3503
_reflns_observed_criterion >2sigma(I)
_cod_data_source_file cr0504.cif
_cod_data_source_block III
_cod_depositor_comments
;
The following automatic conversions were performed:

'_chemical_melting_point' value '87-88.5_C' was changed to '360.9(8)'
- it was converted from degrees Celsius(C) to Kelvins(K), the average
value was taken and precision was estimated.

Automatic conversion script
Id: cif_fix_values 1646 2011-03-28 12:23:43Z adriana 

The following automatic conversions were performed:

'_chemical_melting_point' value '87-88.5_C' was changed to '360.9(8)'
- it was converted from degrees Celsius(C) to Kelvins(K), the average
value was taken and precision was estimated.

Automatic conversion script
Id: cif_fix_values 1715 2011-07-08 13:25:40Z adriana 

The following automatic conversions were performed:

'_refine_ls_weighting_scheme' value 'calc
w=1/[\s^2^(Fo^2^)+(0.0611P)^2^+0.2296P] where P=(Fo^2^+2Fc^2^)/3' was
changed to 'calc'. New tag '_refine_ls_weighting_details' was
created. The value of the new tag was set to
'w=1/[\s^2^(Fo^2^)+(0.0611P)^2^+0.2296P] where P=(Fo^2^+2Fc^2^)/3'.

Automatic conversion script
Id: cif_fix_values 3143 2015-03-26 13:38:13Z robertas 
;
_cod_original_sg_symbol_H-M 'P 21/c'
_cod_database_code 2101554
_cod_database_fobs_code 2101554

loop_
_symmetry_equiv_pos_as_xyz
'x, y, z'
'-x, y+1/2, -z+1/2'
'-x, -y, -z'
'x, -y-1/2, z-1/2'

loop_
_atom_site_aniso_label
_atom_site_aniso_U_11
_atom_site_aniso_U_22
_atom_site_aniso_U_33
_atom_site_aniso_U_12
_atom_site_aniso_U_13
_atom_site_aniso_U_23
Cl 0.0857(7) 0.0382(4) 0.0825(7) -0.0179(4) -0.0009(5) -0.0006(4)
S 0.0671(6) 0.0347(4) 0.0504(5) -0.0006(4) -0.0011(4) 0.0080(4)
O1 0.064(2) 0.088(2) 0.0555(15) 0.0007(14) -0.0039(13) 0.0151(14)
O2 0.094(2) 0.076(2) 0.102(2) -0.023(2) -0.026(2) -0.018(2)
N1 0.0380(14) 0.0339(12) 0.0458(14) 0.0045(11) 0.0071(11) 0.0031(11)
N2 0.060(2) 0.068(2) 0.047(2) -0.008(2) 0.004(2) -0.0046(15)
C1 0.048(2) 0.039(2) 0.049(2) 0.0020(15) 0.013(2) -0.0011(15)
C2 0.058(2) 0.039(2) 0.048(2) -0.004(2) 0.013(2) -0.006(2)
C3 0.046(2) 0.052(2) 0.037(2) -0.003(2) 0.0072(14) -0.0024(14)
C4 0.046(2) 0.045(2) 0.039(2) 0.005(2) 0.0056(15) 0.0072(14)
C5 0.045(2) 0.0346(14) 0.035(2) -0.0007(13) 0.0085(14) 0.0012(12)
C6 0.041(2) 0.0371(15) 0.048(2) -0.0040(13) 0.0042(14) 0.0031(14)
C7 0.055(2) 0.041(2) 0.066(2) -0.003(2) 0.007(2) -0.004(2)
C8 0.056(2) 0.055(2) 0.069(2) -0.012(2) 0.009(2) -0.018(2)
C9 0.042(2) 0.065(2) 0.050(2) -0.011(2) 0.003(2) -0.004(2)
C10 0.038(2) 0.052(2) 0.049(2) -0.001(2) 0.007(2) 0.005(2)
C11 0.034(2) 0.0391(15) 0.041(2) -0.0032(12) 0.0126(14) 0.0042(13)
C12 0.040(2) 0.0376(15) 0.035(2) 0.0011(13) 0.0103(13) 0.0025(12)
C13 0.040(2) 0.039(2) 0.052(2) 0.0062(14) 0.013(2) 0.0076(14)
C14 0.049(2) 0.043(2) 0.057(2) 0.005(2) 0.016(2) 0.010(2)
C15 0.045(2) 0.049(2) 0.062(2) 0.003(2) -0.001(2) 0.011(2)
C16 0.059(2) 0.051(2) 0.070(3) -0.007(2) -0.011(2) 0.014(2)

loop_
_atom_site_label
_atom_site_fract_x
_atom_site_fract_y
_atom_site_fract_z
_atom_site_U_iso_or_equiv
_atom_site_thermal_displace_type
_atom_site_calc_flag
_atom_site_occupancy
_atom_site_type_symbol
Cl 0.24359(12) 0.22030(4) 0.61198(11) 0.0724(3) Uani d 1 Cl
S 0.00838(10) 0.63990(4) 0.21434(10) 0.0534(3) Uani d 1 S
O1 -0.4290(3) 0.5021(2) -0.1344(3) 0.0722(7) Uani d 1 O
O2 -0.4023(3) 0.3884(2) -0.0838(4) 0.0990(11) Uani d 1 O
N1 0.1752(3) 0.50527(12) 0.3573(3) 0.0397(6) Uani d 1 N
N2 -0.3596(3) 0.4515(2) -0.0657(3) 0.0596(8) Uani d 1 N
C1 -0.0034(4) 0.4213(2) 0.2113(4) 0.0452(8) Uani d 1 C
C2 -0.1345(4) 0.4084(2) 0.1062(4) 0.0483(8) Uani d 1 C
C3 -0.2230(3) 0.4654(2) 0.0438(3) 0.0454(8) Uani d 1 C
C4 -0.1816(4) 0.5362(2) 0.0837(3) 0.0442(8) Uani d 1 C
C5 -0.0500(3) 0.54940(15) 0.1855(3) 0.0383(7) Uani d 1 C
C6 0.1253(3) 0.6333(2) 0.3941(3) 0.0429(7) Uani d 1 C
C7 0.1487(4) 0.6959(2) 0.4818(4) 0.0555(9) Uani d 1 C
C8 0.2543(4) 0.6971(2) 0.6160(4) 0.0608(10) Uani d 1 C
C9 0.3322(4) 0.6349(2) 0.6643(4) 0.0535(9) Uani d 1 C
C10 0.3045(3) 0.5711(2) 0.5822(4) 0.0472(8) Uani d 1 C
C11 0.2009(3) 0.56896(15) 0.4445(3) 0.0372(7) Uani d 1 C
C12 0.0420(3) 0.49211(15) 0.2541(3) 0.0375(7) Uani d 1 C
C13 0.2811(4) 0.4448(2) 0.3989(4) 0.0432(8) Uani d 1 C
C14 0.2560(4) 0.3946(2) 0.5211(4) 0.0495(8) Uani d 1 C
C15 0.3883(4) 0.3450(2) 0.5756(5) 0.0543(9) Uani d 1 C
C16 0.3693(5) 0.2918(2) 0.6933(5) 0.0647(11) Uani d 1 C
H1 0.067(4) 0.3760(19) 0.255(4) 0.069(10) Uiso d 1 H
H2 -0.162(4) 0.3624(18) 0.074(4) 0.057(10) Uiso d 1 H
H4 -0.242(4) 0.5732(17) 0.036(4) 0.054(9) Uiso d 1 H
H7 0.088(4) 0.743(2) 0.447(4) 0.074(11) Uiso d 1 H
H8 0.279(4) 0.742(2) 0.673(4) 0.077(11) Uiso d 1 H
H9 0.404(4) 0.6335(16) 0.756(4) 0.051(9) Uiso d 1 H
H10 0.359(3) 0.5247(17) 0.626(3) 0.051(9) Uiso d 1 H
H13A 0.374(3) 0.4672(14) 0.428(3) 0.037(8) Uiso d 1 H
H13B 0.279(3) 0.4167(15) 0.299(3) 0.043(8) Uiso d 1 H
H14A 0.166(4) 0.3661(17) 0.491(4) 0.052(9) Uiso d 1 H
H14B 0.243(4) 0.426(2) 0.605(4) 0.078(12) Uiso d 1 H
H15A 0.462(4) 0.376(2) 0.624(4) 0.089(14) Uiso d 1 H
H15B 0.414(4) 0.3219(19) 0.487(4) 0.078(12) Uiso d 1 H
H16A 0.457(5) 0.262(2) 0.733(5) 0.110(16) Uiso d 1 H
H16B 0.318(6) 0.31(4) 0.779(6) 0.14(2) Uiso d 1 H

loop_
_atom_type_symbol
_atom_type_description
_atom_type_scat_dispersion_real
_atom_type_scat_dispersion_imag
_atom_type_scat_source
C C 0.0033 0.0016 'International Tables Vol C Tables 4.2.6.8 and 6.1.1.4'
H H 0.0000 0.0000 'International Tables Vol C Tables 4.2.6.8 and 6.1.1.4'
N N 0.0061 0.0033 'International Tables Vol C Tables 4.2.6.8 and 6.1.1.4'
O O 0.0106 0.0060 'International Tables Vol C Tables 4.2.6.8 and 6.1.1.4'
S S 0.1246 0.1234 'International Tables Vol C Tables 4.2.6.8 and 6.1.1.4'
Cl Cl 0.1484 0.1585 'International Tables Vol C Tables 4.2.6.8 and 6.1.1.4'

loop_
_geom_bond_atom_site_label_1
_geom_bond_atom_site_label_2
_geom_bond_distance
_geom_bond_publ_flag
Cl C16 1.802(4) yes
S C5 1.755(3) yes
S C6 1.752(3) yes
O1 N2 1.221(4) yes
O2 N2 1.228(4) yes
N1 C11 1.410(3) yes

loop_
_cod_related_entry_id
_cod_related_entry_database
_cod_related_entry_code
1 ChemSpider 341060
